data_8107379
loop_
_publ_author_name
'Liu, Dongdong'
'Zhang, Lixin'
'Zhang, Jing'

_publ_section_title
;
 The crystal structure of methyl
 2-((4-chloro-2-fluoro-6-((2,2,2-trifluoroethyl)
 thio)phenoxy)methyl)benzoate, C17H13ClF4O3S
;
_journal_issue 2
_journal_name_full 'Zeitschrift f\"ur Kristallographie - New Crystal Structures'
_journal_page_first 153
_journal_page_last 155
_journal_paper_doi 10.1515/ncrs-2022-0438
_journal_volume 238
_journal_year 2023
_chemical_formula_moiety 'C17 H13 Cl F4 O3 S'
_chemical_formula_sum 'C17 H13 Cl F4 O3 S'
_chemical_formula_weight 408.02
_chemical_name_systematic
;
methyl 2-((4-chloro-2-fluoro-6-((2,2,2-trifluoroethyl)thio)phe-noxy)methyl)
benzoate
;
_space_group_crystal_system monoclinic
_space_group_IT_number 14
_space_group_name_Hall '-P 2yn'
_space_group_name_H-M_alt 'P 1 21/n 1'
_atom_sites_solution_primary iterative
_cell_angle_alpha 90
_cell_angle_beta 102.933(7)
_cell_angle_gamma 90
_cell_formula_units_Z 4
_cell_length_a 17.0097(10)
_cell_length_b 4.4625(3)
_cell_length_c 22.9520(19)
_cell_measurement_reflns_used 1115
_cell_measurement_temperature 120.00(10)
_cell_measurement_theta_max 71.0370
_cell_measurement_theta_min 2.8960
_cell_volume 1698.0(2)
_computing_cell_refinement 'CrysAlisPro 1.171.38.43f (Rigaku OD, 2015)'
_computing_data_collection 'CrysAlisPro 1.171.38.43f (Rigaku OD, 2015)'
_computing_data_reduction 'CrysAlisPro 1.171.38.43f (Rigaku OD, 2015)'
_computing_molecular_graphics 'Olex2 1.5-beta (Dolomanov et al., 2009)'
_computing_publication_material 'Olex2 1.5-beta (Dolomanov et al., 2009)'
_computing_structure_refinement 'olex2.refine 1.5-beta (Bourhis et al., 2015)'
_computing_structure_solution 'olex2.solve 1.5-beta (Bourhis et al., 2015)'
_diffrn_ambient_environment N~2~
_diffrn_ambient_temperature 120.00(10)
_diffrn_detector 'CCD plate'
_diffrn_detector_area_resol_mean 5.2684
_diffrn_detector_type AtlasS2
_diffrn_measured_fraction_theta_full 0.9997
_diffrn_measured_fraction_theta_max 0.9724
_diffrn_measurement_details
;
List of Runs (angles in degrees, time in seconds):

  # Type    Start    End  Width  t~exp~   \w     \q     \k     \f   Frames
--------------------------------------------------------------------------
  1  \w     47.00  74.00   1.00   10.00    --   40.73-123.00-138.00   27
  2  \w     25.00  94.00   1.00    5.00    --  106.95 -94.00-150.00   69
  3  \w     50.00 108.00   1.00    5.00    --  106.95 -94.00 -90.00   58
  4  \w     44.00 135.00   1.00    5.00    --  106.95 -30.00   0.00   91
  5  \w     90.00 128.00   1.00    5.00    --  106.95 -45.00 120.00   38
  6  \w     35.00  60.00   1.00    5.00    --  106.95 -45.00 120.00   25
  7  \w     32.00 178.00   1.00    5.00    --  106.95   0.00-150.00  146
  8  \w   -108.00 -16.00   1.00   10.00    --  -40.73 -38.00 -60.00   92
  9  \w   -115.00 -20.00   1.00   10.00    --  -40.73 -38.00-150.00   95
;
_diffrn_measurement_device 'four-circle diffractometer'
_diffrn_measurement_device_type 'SuperNova, Dual, Cu at zero, AtlasS2'
_diffrn_measurement_method '\w scans'
_diffrn_orient_matrix_type 'CrysAlisPro convention (1999,Acta A55,543-557)'
_diffrn_orient_matrix_UB_11 0.0843623000
_diffrn_orient_matrix_UB_12 -0.0742985000
_diffrn_orient_matrix_UB_13 -0.0102016000
_diffrn_orient_matrix_UB_21 -0.0352160000
_diffrn_orient_matrix_UB_22 -0.0194980000
_diffrn_orient_matrix_UB_23 -0.0678337000
_diffrn_orient_matrix_UB_31 0.0166031000
_diffrn_orient_matrix_UB_32 0.3365526000
_diffrn_orient_matrix_UB_33 -0.0061138000
_diffrn_radiation_monochromator mirror
_diffrn_radiation_probe x-ray
_diffrn_radiation_type 'Cu K\a'
_diffrn_radiation_wavelength 1.54184
_diffrn_reflns_av_R_equivalents 0.0595
_diffrn_reflns_av_unetI/netI 0.0865
_diffrn_reflns_Laue_measured_fraction_full 0.9997
_diffrn_reflns_Laue_measured_fraction_max 0.9724
_diffrn_reflns_limit_h_max 20
_diffrn_reflns_limit_h_min -19
_diffrn_reflns_limit_k_max 5
_diffrn_reflns_limit_k_min -3
_diffrn_reflns_limit_l_max 27
_diffrn_reflns_limit_l_min -28
_diffrn_reflns_number 5934
_diffrn_reflns_point_group_measured_fraction_full 0.9997
_diffrn_reflns_point_group_measured_fraction_max 0.9724
_diffrn_reflns_theta_full 67.6840
_diffrn_reflns_theta_max 73.61
_diffrn_reflns_theta_min 2.94
_diffrn_source 'micro-focus sealed X-ray tube'
_diffrn_source_type 'SuperNova (Cu) X-ray Source'
_exptl_absorpt_coefficient_mu 3.687
_exptl_absorpt_correction_T_max 1.00000
_exptl_absorpt_correction_T_min 0.51283
_exptl_absorpt_correction_type multi-scan
_exptl_absorpt_process_details
;
CrysAlisPro 1.171.38.43f (Rigaku Oxford Diffraction, 2015)
Empirical absorption correction using spherical harmonics,
 implemented in SCALE3 ABSPACK scaling algorithm.
;
_exptl_crystal_colour colourless
_exptl_crystal_colour_primary colourless
_exptl_crystal_density_diffrn 1.599
_exptl_crystal_description needle
_exptl_crystal_F_000 838.052
_exptl_crystal_size_max 0.14
_exptl_crystal_size_mid 0.1
_exptl_crystal_size_min 0.08
_refine_diff_density_max 0.5746
_refine_diff_density_min -0.6618
_refine_diff_density_rms 0.1437
_refine_ls_d_res_high 0.8036
_refine_ls_d_res_low 15.0246
_refine_ls_goodness_of_fit_ref 1.0495
_refine_ls_hydrogen_treatment constr
_refine_ls_matrix_type full
_refine_ls_number_constraints 22
_refine_ls_number_parameters 236
_refine_ls_number_reflns 3344
_refine_ls_number_restraints 0
_refine_ls_restrained_S_all 1.0495
_refine_ls_R_factor_all 0.0932
_refine_ls_R_factor_gt 0.0606
_refine_ls_shift/su_max -0.0004
_refine_ls_shift/su_mean 0.0001
_refine_ls_structure_factor_coef Fsqd
_refine_ls_weighting_details 'w=1/[\s^2^(Fo^2^)+(0.0593P)^2^+0.5274P] where P=(Fo^2^+2Fc^2^)/3'
_refine_ls_weighting_scheme calc
_refine_ls_wR_factor_gt 0.1344
_refine_ls_wR_factor_ref 0.1605
_reflns_Friedel_coverage 0.0
_reflns_limit_h_max 15
_reflns_limit_h_min -20
_reflns_limit_k_max 5
_reflns_limit_k_min 0
_reflns_limit_l_max 28
_reflns_limit_l_min -14
_reflns_number_gt 2294
_reflns_number_total 3344
_reflns_threshold_expression I>=2u(I)
_cod_data_source_file suppl_j_ncrs-2022-0438_suppl.cif
_cod_data_source_block exp_1115
_cod_original_sg_symbol_Hall '-P 2ybc'
_cod_database_code 8107379
_shelx_space_group_comment
;
The symmetry employed for this shelxl refinement is uniquely defined
by the following loop, which should always be used as a source of
symmetry information in preference to the above space-group names.
They are only intended as comments.
;
_olex2_refinement_description
;
1. Fixed Uiso
 At 1.2 times of:
  All C(H) groups, All C(H,H) groups
 At 1.5 times of:
  All C(H,H,H) groups
2.a Secondary CH2 refined with riding coordinates:
 C7(H7a,H7b), C14(H14a,H14b)
2.b Aromatic/amide H refined with riding coordinates:
 C2(H2), C3(H3), C4(H4), C5(H5), C10(H10), C12(H12)
2.c Idealised Me refined as rotating group:
 C17(H17a,H17b,H17c)
;

loop_
_space_group_symop_operation_xyz
'x, y, z'
'-x+1/2, y+1/2, -z+1/2'
'-x, -y, -z'
'x+1/2, -y+1/2, z+1/2'

loop_
_atom_site_label
_atom_site_type_symbol
_atom_site_fract_x
_atom_site_fract_y
_atom_site_fract_z
_atom_site_U_iso_or_equiv
_atom_site_adp_type
_atom_site_occupancy
_atom_site_refinement_flags_posn
Cl1 Cl 0.91695(6) -0.0121(3) 0.43916(5) 0.0341(3) Uani 1.000000 .
S1 S 0.59003(6) 0.0971(3) 0.42309(5) 0.0300(3) Uani 1.000000 .
F1 F 0.73286(15) 0.6325(6) 0.28602(11) 0.0372(6) Uani 1.000000 .
F2 F 0.70681(14) 0.1829(6) 0.54888(11) 0.0372(6) Uani 1.000000 .
F3 F 0.66108(17) -0.1928(7) 0.58997(12) 0.0483(8) Uani 1.000000 .
F4 F 0.58288(15) 0.1786(6) 0.55610(11) 0.0408(7) Uani 1.000000 .
O1 O 0.39193(17) 0.1786(7) 0.10544(12) 0.0303(7) Uani 1.000000 .
O2 O 0.50701(16) 0.0350(7) 0.16813(13) 0.0296(7) Uani 1.000000 .
O3 O 0.59929(16) 0.4843(6) 0.32799(12) 0.0296(7) Uani 1.000000 .
C1 C 0.4217(2) 0.3971(9) 0.20039(17) 0.0226(9) Uani 1.000000 .
C2 C 0.3452(2) 0.5258(9) 0.18629(19) 0.0273(9) Uani 1.000000 .
H2 H 0.3108(2) 0.4808(9) 0.14982(19) 0.0328(11) Uiso 1.000000 R
C3 C 0.3194(2) 0.7184(10) 0.22512(19) 0.0301(10) Uani 1.000000 .
H3 H 0.2684(2) 0.8050(10) 0.21482(19) 0.0361(12) Uiso 1.000000 R
C4 C 0.3706(2) 0.7805(10) 0.27968(19) 0.0314(10) Uani 1.000000 .
H4 H 0.3534(2) 0.9069(10) 0.30656(19) 0.0377(12) Uiso 1.000000 R
C5 C 0.4470(2) 0.6570(9) 0.29467(18) 0.0268(9) Uani 1.000000 .
H5 H 0.4806(2) 0.7011(9) 0.33155(18) 0.0321(11) Uiso 1.000000 R
C6 C 0.4741(2) 0.4682(9) 0.25539(18) 0.0238(9) Uani 1.000000 .
C7 C 0.5595(2) 0.3441(10) 0.27191(17) 0.0267(9) Uani 1.000000 .
H7a H 0.5881(2) 0.3903(10) 0.24090(17) 0.0320(11) Uiso 1.000000 R
H7b H 0.5583(2) 0.1282(10) 0.27655(17) 0.0320(11) Uiso 1.000000 R
C8 C 0.6739(2) 0.3610(9) 0.35242(18) 0.0260(9) Uani 1.000000 .
C9 C 0.7422(2) 0.4405(9) 0.33201(18) 0.0272(9) Uani 1.000000 .
C10 C 0.8170(2) 0.3264(10) 0.35724(19) 0.0288(9) Uani 1.000000 .
H10 H 0.8619(2) 0.3766(10) 0.34241(19) 0.0345(11) Uiso 1.000000 R
C11 C 0.8236(2) 0.1347(10) 0.40533(19) 0.0269(9) Uani 1.000000 .
C12 C 0.7576(2) 0.0567(10) 0.42828(18) 0.0271(9) Uani 1.000000 .
H12 H 0.7639(2) -0.0713(10) 0.46096(18) 0.0326(11) Uiso 1.000000 R
C13 C 0.6819(2) 0.1717(9) 0.40202(18) 0.0251(9) Uani 1.000000 .
C14 C 0.6182(3) -0.1521(10) 0.48547(19) 0.0324(10) Uani 1.000000 .
H14a H 0.5731(3) -0.2838(10) 0.48636(19) 0.0389(12) Uiso 1.000000 R
H14b H 0.6627(3) -0.2758(10) 0.47972(19) 0.0389(12) Uiso 1.000000 R
C15 C 0.6425(3) 0.0040(11) 0.5446(2) 0.0324(10) Uani 1.000000 .
C16 C 0.4463(2) 0.1851(10) 0.15794(18) 0.0261(9) Uani 1.000000 .
C17 C 0.4078(3) -0.0342(10) 0.06198(19) 0.0327(10) Uani 1.000000 .
H17a H 0.3668(10) -0.017(5) 0.0258(5) 0.0491(15) Uiso 1.000000 GR
H17b H 0.4596(8) 0.007(4) 0.0536(10) 0.0491(15) Uiso 1.000000 GR
H17c H 0.4075(18) -0.2336(11) 0.0776(6) 0.0491(15) Uiso 1.000000 GR

loop_
_atom_site_aniso_label
_atom_site_aniso_U_11
_atom_site_aniso_U_22
_atom_site_aniso_U_33
_atom_site_aniso_U_12
_atom_site_aniso_U_13
_atom_site_aniso_U_23
Cl1 0.0183(5) 0.0458(7) 0.0369(6) 0.0045(4) 0.0033(4) 0.0000(5)
S1 0.0193(5) 0.0436(7) 0.0265(6) -0.0020(4) 0.0039(4) -0.0027(5)
F1 0.0347(14) 0.0445(15) 0.0309(14) -0.0023(12) 0.0044(11) 0.0083(13)
F2 0.0277(13) 0.0486(16) 0.0338(14) -0.0081(12) 0.0034(11) -0.0049(13)
F3 0.0581(19) 0.0509(18) 0.0353(16) -0.0008(15) 0.0090(14) 0.0086(14)
F4 0.0315(14) 0.0569(18) 0.0361(15) -0.0005(12) 0.0122(12) -0.0100(13)
O1 0.0277(16) 0.0358(17) 0.0250(16) 0.0024(13) 0.0009(12) -0.0063(14)
O2 0.0208(14) 0.0402(17) 0.0272(16) 0.0056(13) 0.0040(12) -0.0028(14)
O3 0.0215(14) 0.0386(17) 0.0248(16) 0.0059(13) -0.0032(12) -0.0022(14)
C1 0.020(2) 0.027(2) 0.020(2) 0.0003(16) 0.0037(16) 0.0022(17)
C2 0.019(2) 0.033(2) 0.028(2) -0.0020(17) 0.0018(16) -0.0046(19)
C3 0.019(2) 0.036(2) 0.035(2) 0.0019(18) 0.0035(17) 0.001(2)
C4 0.025(2) 0.041(3) 0.030(2) 0.0002(19) 0.0082(18) -0.005(2)
C5 0.024(2) 0.033(2) 0.022(2) -0.0025(18) 0.0037(16) -0.0030(18)
C6 0.021(2) 0.029(2) 0.022(2) 0.0011(16) 0.0047(16) 0.0004(18)
C7 0.021(2) 0.037(2) 0.019(2) -0.0012(18) -0.0002(16) -0.0032(19)
C8 0.020(2) 0.028(2) 0.028(2) 0.0001(17) -0.0001(17) -0.0024(18)
C9 0.027(2) 0.031(2) 0.022(2) -0.0010(17) 0.0028(17) 0.0032(18)
C10 0.022(2) 0.037(2) 0.028(2) -0.0028(18) 0.0075(17) -0.005(2)
C11 0.0170(19) 0.035(2) 0.027(2) 0.0005(17) 0.0015(16) -0.0019(19)
C12 0.022(2) 0.037(2) 0.021(2) 0.0001(17) 0.0026(16) 0.0007(18)
C13 0.0181(19) 0.032(2) 0.024(2) -0.0001(16) 0.0016(16) -0.0048(18)
C14 0.026(2) 0.040(3) 0.033(2) -0.0057(19) 0.0100(18) -0.003(2)
C15 0.026(2) 0.040(3) 0.030(2) -0.0023(19) 0.0044(19) 0.003(2)
C16 0.020(2) 0.035(2) 0.023(2) -0.0054(17) 0.0038(16) -0.0005(19)
C17 0.032(2) 0.040(3) 0.024(2) 0.003(2) 0.0009(18) -0.004(2)

loop_
_atom_type_symbol
_atom_type_description
_atom_type_scat_dispersion_real
_atom_type_scat_dispersion_imag
_atom_type_scat_source
C C 0.0192 0.0096 'International Tables Vol C Tables 4.2.6.8 and 6.1.1.4'
Cl Cl 0.3684 0.6994 'International Tables Vol C Tables 4.2.6.8 and 6.1.1.4'
F F 0.0753 0.0550 'International Tables Vol C Tables 4.2.6.8 and 6.1.1.4'
H H 0.0000 0.0000 'International Tables Vol C Tables 4.2.6.8 and 6.1.1.4'
O O 0.0523 0.0337 'International Tables Vol C Tables 4.2.6.8 and 6.1.1.4'
S S 0.3353 0.5513 'International Tables Vol C Tables 4.2.6.8 and 6.1.1.4'

loop_
_geom_angle_atom_site_label_1
_geom_angle_atom_site_label_2
_geom_angle_atom_site_label_3
_geom_angle
_geom_angle_site_symmetry_1
_geom_angle_site_symmetry_3
C14 S1 C13 104.0(2) . .
C17 O1 C16 115.8(3) . .
C8 O3 C7 113.0(3) . .
C6 C1 C2 119.1(4) . .
C16 C1 C2 119.8(4) . .
C16 C1 C6 121.1(3) . .
H2 C2 C1 119.2(2) . .
C3 C2 C1 121.6(4) . .
C3 C2 H2 119.2(2) . .
H3 C3 C2 120.6(2) . .
C4 C3 C2 118.9(4) . .
C4 C3 H3 120.6(3) . .
H4 C4 C3 119.6(3) . .
C5 C4 C3 120.8(4) . .
C5 C4 H4 119.6(3) . .
H5 C5 C4 119.6(3) . .
C6 C5 C4 120.8(4) . .
C6 C5 H5 119.6(2) . .
C5 C6 C1 118.9(4) . .
C7 C6 C1 121.3(4) . .
C7 C6 C5 119.8(4) . .
C6 C7 O3 107.1(3) . .
H7a C7 O3 110.3(2) . .
H7a C7 C6 110.3(2) . .
H7b C7 O3 110.3(2) . .
H7b C7 C6 110.3(2) . .
H7b C7 H7a 108.6 . .
C9 C8 O3 121.5(4) . .
C13 C8 O3 118.9(4) . .
C13 C8 C9 119.4(4) . .
C8 C9 F1 117.8(4) . .
C10 C9 F1 120.3(4) . .
C10 C9 C8 121.9(4) . .
H10 C10 C9 121.0(3) . .
C11 C10 C9 118.0(4) . .
C11 C10 H10 121.0(2) . .
C10 C11 Cl1 119.7(3) . .
C12 C11 Cl1 118.3(3) . .
C12 C11 C10 122.1(4) . .
H12 C12 C11 120.3(2) . .
C13 C12 C11 119.5(4) . .
C13 C12 H12 120.3(2) . .
C8 C13 S1 113.9(3) . .
C12 C13 S1 126.9(3) . .
C12 C13 C8 119.1(4) . .
H14a C14 S1 108.77(14) . .
H14b C14 S1 108.77(15) . .
H14b C14 H14a 107.7 . .
C15 C14 S1 113.9(3) . .
C15 C14 H14a 108.8(2) . .
C15 C14 H14b 108.8(2) . .
F3 C15 F2 106.7(3) . .
F4 C15 F2 106.2(4) . .
F4 C15 F3 106.4(4) . .
C14 C15 F2 113.5(4) . .
C14 C15 F3 111.5(4) . .
C14 C15 F4 112.1(3) . .
O2 C16 O1 123.2(4) . .
C1 C16 O1 111.3(3) . .
C1 C16 O2 125.5(4) . .
H17a C17 O1 109.5 . .
H17b C17 O1 109.5 . .
H17b C17 H17a 109.5 . .
H17c C17 O1 109.5 . .
H17c C17 H17a 109.5 . .
H17c C17 H17b 109.5 . .

loop_
_geom_bond_atom_site_label_1
_geom_bond_atom_site_label_2
_geom_bond_distance
_geom_bond_site_symmetry_2
Cl1 C11 1.733(4) .
S1 C13 1.767(4) .
S1 C14 1.791(5) .
F1 C9 1.341(4) .
F2 C15 1.340(5) .
F3 C15 1.344(5) .
F4 C15 1.351(5) .
O1 C16 1.345(5) .
O1 C17 1.446(5) .
O2 C16 1.209(5) .
O3 C7 1.455(4) .
O3 C8 1.382(5) .
C1 C2 1.391(5) .
C1 C6 1.409(5) .
C1 C16 1.484(6) .
C2 H2 0.9300 .
C2 C3 1.379(6) .
C3 H3 0.9300 .
C3 C4 1.384(6) .
C4 H4 0.9300 .
C4 C5 1.382(5) .
C5 H5 0.9300 .
C5 C6 1.387(5) .
C6 C7 1.520(5) .
C7 H7a 0.9700 .
C7 H7b 0.9700 .
C8 C9 1.393(6) .
C8 C13 1.400(6) .
C9 C10 1.372(6) .
C10 H10 0.9300 .
C10 C11 1.381(6) .
C11 C12 1.387(6) .
C12 H12 0.9300 .
C12 C13 1.392(5) .
C14 H14a 0.9700 .
C14 H14b 0.9700 .
C14 C15 1.500(6) .
C17 H17a 0.9600 .
C17 H17b 0.9600 .
C17 H17c 0.9600 .

loop_
_geom_torsion_atom_site_label_1
_geom_torsion_atom_site_label_2
_geom_torsion_atom_site_label_3
_geom_torsion_atom_site_label_4
_geom_torsion
_geom_torsion_site_symmetry_1
_geom_torsion_site_symmetry_2
_geom_torsion_site_symmetry_3
_geom_torsion_site_symmetry_4
Cl1 C11 C10 C9 -179.3(3) . . . .
Cl1 C11 C12 C13 179.9(3) . . . .
S1 C13 C8 O3 4.3(3) . . . .
S1 C13 C8 C9 179.0(3) . . . .
S1 C13 C12 C11 178.8(4) . . . .
S1 C14 C15 F2 -61.1(3) . . . .
S1 C14 C15 F3 178.4(3) . . . .
S1 C14 C15 F4 59.2(3) . . . .
F1 C9 C8 O3 -2.6(4) . . . .
F1 C9 C8 C13 -177.2(4) . . . .
F1 C9 C10 C11 178.6(4) . . . .
O1 C16 C1 C2 8.8(4) . . . .
O1 C16 C1 C6 -172.1(3) . . . .
O2 C16 C1 C2 -171.2(4) . . . .
O2 C16 C1 C6 8.0(5) . . . .
O3 C7 C6 C1 174.3(3) . . . .
O3 C7 C6 C5 -5.3(4) . . . .
O3 C8 C9 C10 177.9(4) . . . .
O3 C8 C13 C12 -177.4(4) . . . .
C1 C2 C3 C4 -1.0(5) . . . .
C1 C6 C5 C4 -1.8(5) . . . .
C2 C3 C4 C5 1.3(5) . . . .
C3 C4 C5 C6 0.1(5) . . . .
C4 C5 C6 C7 177.8(4) . . . .
C8 C9 C10 C11 -2.0(5) . . . .
C8 C13 C12 C11 0.8(5) . . . .
C9 C10 C11 C12 -0.1(5) . . . .
C10 C11 C12 C13 0.6(5) . . . .
